data_7050546
loop_
_publ_author_name
'Eric A. Bruton'
'Lee Brammer'
'F. Christopher Pigge'
'Christer B. Aaker\"oy'
'Destin S. Leinen'

_publ_section_title
;
 Hydrogen bond patterns in aromatic and aliphatic dioximes
;
_journal_issue 7
_journal_name_full 'New J. Chem.'
_journal_page_first 1084
_journal_page_last 1094
_journal_paper_doi 10.1039/b301045g
_journal_volume 27
_journal_year 2003
_chemical_formula_sum 'C10 H12 N2 O2'
_chemical_formula_weight 192.22
_chemical_melting_point 480.1(10)
_chemical_name_common 1,3-diacetylbenzemedioxime
_chemical_name_systematic
;
?
;
_space_group_IT_number 14
_symmetry_cell_setting monoclinic
_symmetry_space_group_name_Hall '-P 2yn'
_symmetry_space_group_name_H-M 'P 1 21/n 1'
_atom_sites_solution_hydrogens geom
_atom_sites_solution_primary direct
_atom_sites_solution_secondary difmap
_audit_creation_method SHELXL-97
_cell_angle_alpha 90.00
_cell_angle_beta 91.668(14)
_cell_angle_gamma 90.00
_cell_formula_units_Z 4
_cell_length_a 3.897(2)
_cell_length_b 14.757(9)
_cell_length_c 16.305(9)
_cell_measurement_temperature 148(5)
_cell_volume 937.3(9)
_computing_cell_refinement 'Bruker SMART'
_computing_data_collection 'Bruker SMART'
_computing_data_reduction 'Bruker SAINT'
_computing_molecular_graphics 'Bruker SHELXTL'
_computing_publication_material 'Bruker SHELXTL'
_computing_structure_refinement 'SHELXL-97 (Sheldrick, 1997)'
_computing_structure_solution 'SHELXS-97 (Sheldrick, 1997)'
_diffrn_ambient_temperature 148(5)
_diffrn_measured_fraction_theta_full 0.953
_diffrn_measured_fraction_theta_max 0.953
_diffrn_measurement_device_type 'Bruker SMART CCD diffrcatometer'
_diffrn_measurement_method 'omega scans'
_diffrn_radiation_monochromator graphite
_diffrn_radiation_source 'normal focus sealed tube'
_diffrn_radiation_type MoK\a
_diffrn_radiation_wavelength 0.71073
_diffrn_reflns_av_R_equivalents 0.0535
_diffrn_reflns_av_sigmaI/netI 0.0508
_diffrn_reflns_limit_h_max 5
_diffrn_reflns_limit_h_min -4
_diffrn_reflns_limit_k_max 19
_diffrn_reflns_limit_k_min -19
_diffrn_reflns_limit_l_max 21
_diffrn_reflns_limit_l_min -21
_diffrn_reflns_number 8752
_diffrn_reflns_theta_full 28.34
_diffrn_reflns_theta_max 28.34
_diffrn_reflns_theta_min 1.86
_exptl_absorpt_coefficient_mu 0.097
_exptl_absorpt_correction_T_max 0.9942
_exptl_absorpt_correction_T_min 0.9697
_exptl_absorpt_correction_type empirical
_exptl_absorpt_process_details SADABS
_exptl_crystal_colour colorless
_exptl_crystal_density_diffrn 1.362
_exptl_crystal_density_meas ?
_exptl_crystal_density_method 'not measured'
_exptl_crystal_description rectangle
_exptl_crystal_F_000 408
_exptl_crystal_size_max 0.32
_exptl_crystal_size_mid 0.11
_exptl_crystal_size_min 0.06
_refine_diff_density_max 0.307
_refine_diff_density_min -0.239
_refine_diff_density_rms 0.064
_refine_ls_extinction_method none
_refine_ls_goodness_of_fit_ref 1.039
_refine_ls_hydrogen_treatment mixed
_refine_ls_matrix_type full
_refine_ls_number_parameters 175
_refine_ls_number_reflns 2237
_refine_ls_number_restraints 0
_refine_ls_restrained_S_all 1.039
_refine_ls_R_factor_all 0.0902
_refine_ls_R_factor_gt 0.0614
_refine_ls_shift/su_max 0.001
_refine_ls_shift/su_mean 0.000
_refine_ls_structure_factor_coef Fsqd
_refine_ls_weighting_details 'calc w==1/[\s^2^(Fo^2^)+(0.0838P)^2^+0.3582P] where P==(Fo^2^+2Fc^2^)/3'
_refine_ls_weighting_scheme calc
_refine_ls_wR_factor_gt 0.1467
_refine_ls_wR_factor_ref 0.1599
_reflns_number_gt 1611
_reflns_number_total 2237
_reflns_threshold_expression >2sigma(I)
_cod_data_source_file b301045g.txt
_cod_data_source_block l9202q
_cod_depositor_comments
;
The following automatic conversions were performed:
'_symmetry_cell_setting' value 'Monoclinic' changed to 'monoclinic'
according to '/home/adriana/struct/CIF-dictionaries/cif_core.dic'
dictionary named 'cif_core.dic' version 2.4.1 from 2010-06-29.

Automatic conversion script
Id: cif_fix_enum 1555 2011-01-17 13:19:09Z saulius 

The following automatic conversions were performed:

'_chemical_melting_point' value '206 - 208 deg C' was changed to
'480.1(10)' - it was converted from degrees Celsius(C) to Kelvins(K),
the average value was taken and precision was estimated.

Automatic conversion script
Id: cif_fix_values 1569 2011-02-09 13:29:24Z adriana 

The following automatic conversions were performed:

'_exptl_crystal_density_meas' value 'no' was changed to '?' - the
value is perceived as not measured.

Automatic conversion script
Id: cif_fix_values 3008 2015-01-20 13:52:24Z robertas 
;
_cod_original_cell_volume 937.2(9)
_cod_original_sg_symbol_H-M P2(1)/n
_cod_database_code 7050546

loop_
_symmetry_equiv_pos_as_xyz
'x, y, z'
'-x+1/2, y+1/2, -z+1/2'
'-x, -y, -z'
'x-1/2, -y-1/2, z-1/2'

loop_
_atom_site_label
_atom_site_type_symbol
_atom_site_fract_x
_atom_site_fract_y
_atom_site_fract_z
_atom_site_U_iso_or_equiv
_atom_site_adp_type
_atom_site_occupancy
_atom_site_symmetry_multiplicity
_atom_site_calc_flag
_atom_site_refinement_flags
_atom_site_disorder_assembly
_atom_site_disorder_group
O1 O 0.1185(5) 0.43342(9) 0.07626(10) 0.0279(4) Uani 1 1 d . . .
O2 O 0.8361(5) 0.95486(11) -0.08330(9) 0.0303(4) Uani 1 1 d . . .
N1 N 0.1924(5) 0.52713(11) 0.07555(11) 0.0214(4) Uani 1 1 d . . .
N2 N 0.7937(5) 0.91362(11) -0.00559(11) 0.0234(4) Uani 1 1 d . . .
C1 C 0.4467(5) 0.65219(13) 0.14153(12) 0.0190(4) Uani 1 1 d . . .
C3 C 0.5660(5) 0.79217(13) 0.06896(12) 0.0190(4) Uani 1 1 d . . .
C4 C 0.5940(6) 0.83736(14) 0.14437(13) 0.0244(5) Uani 1 1 d . . .
C8 C 0.6197(5) 0.83956(13) -0.00996(12) 0.0196(5) Uani 1 1 d . . .
C7 C 0.3620(5) 0.55398(13) 0.13960(12) 0.0190(5) Uani 1 1 d . . .
C2 C 0.4912(5) 0.69998(13) 0.06827(13) 0.0189(4) Uani 1 1 d . . .
C6 C 0.4830(6) 0.69772(14) 0.21599(13) 0.0228(5) Uani 1 1 d . . .
C10 C 0.4791(6) 0.79980(16) -0.08888(14) 0.0257(5) Uani 1 1 d . . .
C5 C 0.5533(6) 0.79016(15) 0.21675(14) 0.0274(5) Uani 1 1 d . . .
C9 C 0.4714(7) 0.49404(16) 0.20942(16) 0.0274(5) Uani 1 1 d . . .
H2 H 0.479(6) 0.6661(15) 0.0189(14) 0.022(6) Uiso 1 1 d . . .
H6 H 0.452(6) 0.6662(17) 0.2676(15) 0.029(6) Uiso 1 1 d . . .
H5 H 0.571(7) 0.8233(18) 0.2674(16) 0.037(7) Uiso 1 1 d . . .
H10C H 0.252(7) 0.7732(17) -0.0803(15) 0.028(7) Uiso 1 1 d . . .
H4 H 0.644(6) 0.8988(17) 0.1481(15) 0.028(6) Uiso 1 1 d . . .
H9C H 0.676(8) 0.514(2) 0.2338(18) 0.049(8) Uiso 1 1 d . . .
H10B H 0.627(8) 0.7538(19) -0.1094(18) 0.044(8) Uiso 1 1 d . . .
H10A H 0.456(8) 0.847(2) -0.1298(18) 0.049(8) Uiso 1 1 d . . .
H2A H 0.965(8) 1.008(2) -0.0643(19) 0.062(10) Uiso 1 1 d . . .
H9B H 0.469(8) 0.433(2) 0.1954(19) 0.058(9) Uiso 1 1 d . . .
H1A H 0.015(9) 0.430(2) 0.028(2) 0.060(10) Uiso 1 1 d . . .
H9A H 0.330(10) 0.501(3) 0.254(2) 0.078(13) Uiso 1 1 d . . .

loop_
_atom_site_aniso_label
_atom_site_aniso_U_11
_atom_site_aniso_U_22
_atom_site_aniso_U_33
_atom_site_aniso_U_23
_atom_site_aniso_U_13
_atom_site_aniso_U_12
O1 0.0428(10) 0.0118(7) 0.0287(9) 0.0006(6) -0.0041(7) -0.0059(6)
O2 0.0456(11) 0.0231(8) 0.0223(9) 0.0051(6) 0.0025(7) -0.0091(7)
N1 0.0299(10) 0.0113(8) 0.0229(10) -0.0008(7) 0.0009(7) -0.0027(7)
N2 0.0309(11) 0.0180(8) 0.0215(10) 0.0030(7) 0.0025(8) -0.0032(7)
C1 0.0179(10) 0.0172(9) 0.0216(11) -0.0012(8) -0.0019(8) 0.0004(8)
C3 0.0172(10) 0.0184(9) 0.0216(11) 0.0001(8) 0.0017(8) -0.0009(7)
C4 0.0322(13) 0.0166(10) 0.0243(11) -0.0037(9) -0.0010(9) -0.0053(9)
C8 0.0195(10) 0.0164(9) 0.0231(11) -0.0003(8) 0.0018(8) 0.0007(8)
C7 0.0194(11) 0.0173(9) 0.0205(10) 0.0000(8) 0.0019(8) 0.0008(7)
C2 0.0204(11) 0.0176(10) 0.0187(11) -0.0030(8) 0.0000(8) -0.0002(8)
C6 0.0257(11) 0.0234(10) 0.0193(11) 0.0018(9) 0.0007(8) -0.0038(9)
C10 0.0305(13) 0.0258(11) 0.0205(11) 0.0012(9) -0.0011(9) -0.0045(10)
C5 0.0367(14) 0.0256(11) 0.0199(12) -0.0064(9) -0.0003(9) -0.0053(9)
C9 0.0361(14) 0.0211(11) 0.0247(12) 0.0068(9) -0.0054(10) -0.0019(10)

loop_
_atom_type_symbol
_atom_type_description
_atom_type_scat_dispersion_real
_atom_type_scat_dispersion_imag
_atom_type_scat_source
C C 0.0033 0.0016 'International Tables Vol C Tables 4.2.6.8 and 6.1.1.4'
H H 0.0000 0.0000 'International Tables Vol C Tables 4.2.6.8 and 6.1.1.4'
N N 0.0061 0.0033 'International Tables Vol C Tables 4.2.6.8 and 6.1.1.4'
O O 0.0106 0.0060 'International Tables Vol C Tables 4.2.6.8 and 6.1.1.4'

loop_
_geom_angle_atom_site_label_1
_geom_angle_atom_site_label_2
_geom_angle_atom_site_label_3
_geom_angle
_geom_angle_site_symmetry_1
_geom_angle_site_symmetry_3
_geom_angle_publ_flag
C7 N1 O1 113.34(16) . . ?
C8 N2 O2 112.92(17) . . ?
C6 C1 C2 119.24(18) . . ?
C6 C1 C7 120.41(18) . . ?
C2 C1 C7 120.35(18) . . ?
C2 C3 C4 118.93(19) . . ?
C2 C3 C8 119.24(18) . . ?
C4 C3 C8 121.82(18) . . ?
C5 C4 C3 120.09(19) . . ?
N2 C8 C3 116.06(18) . . ?
N2 C8 C10 123.87(19) . . ?
C3 C8 C10 120.06(18) . . ?
N1 C7 C1 115.30(17) . . ?
N1 C7 C9 124.51(19) . . ?
C1 C7 C9 120.19(18) . . ?
C3 C2 C1 121.07(18) . . ?
C1 C6 C5 119.7(2) . . ?
C4 C5 C6 120.9(2) . . ?

loop_
_geom_bond_atom_site_label_1
_geom_bond_atom_site_label_2
_geom_bond_distance
_geom_bond_site_symmetry_2
_geom_bond_publ_flag
O1 N1 1.413(2) . ?
O2 N2 1.420(2) . ?
N1 C7 1.282(3) . ?
N2 C8 1.287(3) . ?
C1 C6 1.391(3) . ?
C1 C2 1.402(3) . ?
C1 C7 1.486(3) . ?
C3 C2 1.391(3) . ?
C3 C4 1.400(3) . ?
C3 C8 1.485(3) . ?
C4 C5 1.383(3) . ?
C8 C10 1.503(3) . ?
C7 C9 1.494(3) . ?
C6 C5 1.391(3) . ?

loop_
_geom_hbond_atom_site_label_D
_geom_hbond_atom_site_label_H
_geom_hbond_atom_site_label_A
_geom_hbond_distance_DH
_geom_hbond_distance_HA
_geom_hbond_distance_DA
_geom_hbond_angle_DHA
_geom_hbond_site_symmetry_A
O1 H1A N1 0.88(3) 1.95(3) 2.785(3) 157(3) 3_565
O1 H1A O1 0.88(3) 2.68(3) 3.281(3) 127(3) 3_565
O2 H2A N2 0.98(3) 1.86(3) 2.798(3) 160(3) 3_775

loop_
_cod_related_entry_id
_cod_related_entry_database
_cod_related_entry_code
1 ChemSpider 21189423
